data_9009489
loop_
_publ_author_name
'Hughes, J. M.'
'Yunxiang, N.'

_publ_section_title
;
 A high-precision crystal structure refinement of daqingshanite-(Ce)
 from Nkombwa Hill carbonatite, Zambia
;
_journal_name_full 'Mineralogical Magazine'
_journal_page_first 493
_journal_page_last 496
_journal_paper_doi 10.1180/minmag.1994.058.392.17
_journal_volume 58
_journal_year 1994
_chemical_compound_source 'Nkombwa Hill carbonatite, Zambia'
_chemical_formula_sum 'C3 Ce O13 P Sr3'
_chemical_name_mineral Daqingshanite-(Ce)
_space_group_IT_number 160
_symmetry_space_group_name_Hall 'R 3 -2"'
_symmetry_space_group_name_H-M 'R 3 m :H'
_cell_angle_alpha 90
_cell_angle_beta 90
_cell_angle_gamma 120
_cell_length_a 10.073
_cell_length_b 10.073
_cell_length_c 9.234
_cell_formula_units_Z 3
_cell_volume 811.406
_database_code_amcsd 0014507
_exptl_crystal_density_diffrn 4.162
_cod_original_sg_symbol_H-M 'R 3 m'
_cod_original_formula_sum 'Sr3 Ce P C3 O13'
_cod_database_code 9009489

loop_
_space_group_symop_operation_xyz
x,y,z
2/3+x,1/3+y,1/3+z
1/3+x,2/3+y,2/3+z
x,x-y,z
2/3+x,1/3+x-y,1/3+z
1/3+x,2/3+x-y,2/3+z
-y,-x,z
2/3-y,1/3-x,1/3+z
1/3-y,2/3-x,2/3+z
-x+y,y,z
2/3-x+y,1/3+y,1/3+z
1/3-x+y,2/3+y,2/3+z
-y,x-y,z
2/3-y,1/3+x-y,1/3+z
1/3-y,2/3+x-y,2/3+z
-x+y,-x,z
2/3-x+y,1/3-x,1/3+z
1/3-x+y,2/3-x,2/3+z

loop_
_atom_site_label
_atom_site_fract_x
_atom_site_fract_y
_atom_site_fract_z
_atom_site_U_iso_or_equiv
Sr 0.48294 -0.48294 0.04310 0.01136
Ce 0.00000 0.00000 0.00000 0.01070
P 0.33333 0.66667 0.24480 0.01646
C 0.33070 0.16535 0.23250 0.01520
O1 0.33333 0.66667 0.40700 0.06079
O2 0.25030 0.50060 0.18970 0.02280
O3 0.19000 0.09500 0.20710 0.01773
O4 0.40460 0.09380 0.25210 0.02191

loop_
_cod_related_entry_id
_cod_related_entry_database
_cod_related_entry_code
1 AMCSD 0014507
